data_7240837
loop_
_publ_author_name
'Zelenov, Victor P.'
'Baraboshkin, Nikita M.'
'Khakimov, Dmitry V.'
'Muravyev, Nikita V.'
'Meerov, Dmitry B.'
'Troyan, Ivan A.'
'Pivina, Tatyana S.'
'Dzyabchenko, Alexandr V.'
'Fedyanin, Ivan V.'

_publ_section_title
;
 Time for quartet: the stable 3&#x2009;:&#x2009;1 cocrystal formulation of
 FTDO and BTF -- a high-energy-density material
;
_journal_name_full CrystEngComm
_journal_paper_doi 10.1039/D0CE00639D
_journal_year 2020
_chemical_formula_moiety 'C6 N6 O6, 3(C2 N6 O3)'
_chemical_formula_sum 'C12 N24 O15'
_chemical_formula_weight 720.36
_space_group_crystal_system monoclinic
_space_group_IT_number 15
_space_group_name_Hall '-C 2yc'
_space_group_name_H-M_alt 'C 1 2/c 1'
_audit_creation_method 'Modified SHELXL output'
_audit_update_record
;
2020-04-07 deposited with the CCDC.	2020-06-19 downloaded from the CCDC.
;
_cell_angle_alpha 90
_cell_angle_beta 105.300(15)
_cell_angle_gamma 90
_cell_formula_units_Z 8
_cell_length_a 21.633(15)
_cell_length_b 12.456(9)
_cell_length_c 19.740(14)
_cell_measurement_reflns_used 5793
_cell_measurement_temperature 298(2)
_cell_measurement_theta_max 25.16
_cell_measurement_theta_min 2.31
_cell_volume 5131(6)
_computing_cell_refinement 'Bruker SAINT'
_computing_data_collection 'Bruker APEX2'
_computing_data_reduction 'Bruker SAINT'
_computing_molecular_graphics 'SHELXTL (Sheldrick, 2008)'
_computing_publication_material 'SHELXTL (Sheldrick, 2008)'
_computing_structure_refinement 'SHELXL (Sheldrick, 2015b)'
_computing_structure_solution 'SHELXT (Sheldrick, 2015a)'
_diffrn_ambient_temperature 298(2)
_diffrn_detector_type 'Bruker APEX II CCD area detector'
_diffrn_measured_fraction_theta_full 1.000
_diffrn_measured_fraction_theta_max 1.000
_diffrn_measurement_device_type 'Bruker APEX DUO diffractometer'
_diffrn_measurement_method '\o scans'
_diffrn_radiation_type MoK\a
_diffrn_radiation_wavelength 0.71073
_diffrn_reflns_av_R_equivalents 0.0377
_diffrn_reflns_av_unetI/netI 0.0324
_diffrn_reflns_Laue_measured_fraction_full 1.000
_diffrn_reflns_Laue_measured_fraction_max 1.000
_diffrn_reflns_limit_h_max 30
_diffrn_reflns_limit_h_min -30
_diffrn_reflns_limit_k_max 17
_diffrn_reflns_limit_k_min -17
_diffrn_reflns_limit_l_max 27
_diffrn_reflns_limit_l_min -27
_diffrn_reflns_number 32764
_diffrn_reflns_point_group_measured_fraction_full 1.000
_diffrn_reflns_point_group_measured_fraction_max 1.000
_diffrn_reflns_theta_full 25.242
_diffrn_reflns_theta_max 29.999
_diffrn_reflns_theta_min 1.952
_exptl_absorpt_coefficient_mu 0.171
_exptl_absorpt_correction_T_max 0.862
_exptl_absorpt_correction_T_min 0.799
_exptl_absorpt_correction_type multi-scan
_exptl_absorpt_process_details 'Bruker SADABS'
_exptl_crystal_colour 'Light yellow'
_exptl_crystal_density_diffrn 1.865
_exptl_crystal_description needle
_exptl_crystal_F_000 2880
_exptl_crystal_size_max 0.380
_exptl_crystal_size_mid 0.260
_exptl_crystal_size_min 0.220
_refine_diff_density_max 0.211
_refine_diff_density_min -0.217
_refine_diff_density_rms 0.045
_refine_ls_extinction_method none
_refine_ls_goodness_of_fit_ref 1.012
_refine_ls_hydrogen_treatment undef
_refine_ls_matrix_type full
_refine_ls_number_parameters 550
_refine_ls_number_reflns 7494
_refine_ls_number_restraints 58
_refine_ls_restrained_S_all 1.012
_refine_ls_R_factor_all 0.0902
_refine_ls_R_factor_gt 0.0414
_refine_ls_shift/su_max 0.005
_refine_ls_shift/su_mean 0.000
_refine_ls_structure_factor_coef Fsqd
_refine_ls_weighting_details 'w=1/[\s^2^(Fo^2^)+(0.0400P)^2^+1.8000P] where P=(Fo^2^+2Fc^2^)/3'
_refine_ls_weighting_scheme calc
_refine_ls_wR_factor_gt 0.0880
_refine_ls_wR_factor_ref 0.1093
_reflns_Friedel_coverage 0.000
_reflns_number_gt 4227
_reflns_number_total 7494
_reflns_threshold_expression 'I > 2\s(I)'
_cod_data_source_file d0ce00639d2.cif
_cod_data_source_block ftdo-btf-298
_cod_original_sg_symbol_H-M 'C 2/c'
_cod_database_code 7240837
_publ_contact_name 'Fedyanin, Ivan V.'
_publ_contact_email octy@xrlab.ineos.ac.ru
_shelx_shelxl_version_number 2014/7
_shelx_space_group_comment
;
The symmetry employed for this shelxl refinement is uniquely defined
by the following loop, which should always be used as a source of
symmetry information in preference to the above space-group names.
They are only intended as comments.
;
_shelx_estimated_absorpt_t_min 0.938
_shelx_estimated_absorpt_t_max 0.963

loop_
_space_group_symop_operation_xyz
'x, y, z'
'-x, y, -z+1/2'
'x+1/2, y+1/2, z'
'-x+1/2, y+1/2, -z+1/2'
'-x, -y, -z'
'x, -y, z-1/2'
'-x+1/2, -y+1/2, -z'
'x+1/2, -y+1/2, z-1/2'

loop_
_atom_site_label
_atom_site_type_symbol
_atom_site_fract_x
_atom_site_fract_y
_atom_site_fract_z
_atom_site_U_iso_or_equiv
_atom_site_adp_type
_atom_site_occupancy
_atom_site_site_symmetry_order
_atom_site_calc_flag
_atom_site_refinement_flags_posn
_atom_site_refinement_flags_adp
_atom_site_refinement_flags_occupancy
_atom_site_disorder_assembly
_atom_site_disorder_group
O1 O 0.42876(6) 0.25685(9) 0.65717(7) 0.0580(3) Uani 1 1 d . . . . .
O2 O 0.51778(6) 0.36729(11) 0.67603(8) 0.0666(4) Uani 1 1 d . . . . .
O3 O 0.43864(6) 0.71417(9) 0.65111(7) 0.0589(3) Uani 1 1 d . . . . .
O4 O 0.33651(7) 0.78747(9) 0.62458(8) 0.0685(4) Uani 1 1 d . . . . .
O5 O 0.19598(5) 0.50075(9) 0.60916(6) 0.0461(3) Uani 1 1 d . . . . .
O6 O 0.20884(6) 0.31720(9) 0.61506(7) 0.0592(3) Uani 1 1 d . . . . .
N1 N 0.36313(7) 0.27163(11) 0.64386(8) 0.0506(4) Uani 1 1 d . . . . .
N2 N 0.45949(7) 0.36262(11) 0.66366(7) 0.0484(3) Uani 1 1 d . . . . .
N3 N 0.46366(7) 0.61207(11) 0.66038(8) 0.0526(4) Uani 1 1 d . . . . .
N4 N 0.36797(7) 0.70614(10) 0.63604(7) 0.0479(3) Uani 1 1 d . . . . .
N5 N 0.23652(6) 0.58763(10) 0.61498(7) 0.0435(3) Uani 1 1 d . . . . .
N6 N 0.23556(6) 0.40308(10) 0.61929(7) 0.0412(3) Uani 1 1 d . . . . .
C1 C 0.35406(7) 0.37520(11) 0.64265(8) 0.0378(3) Uani 1 1 d . . . . .
C2 C 0.41231(7) 0.43284(12) 0.65447(8) 0.0382(3) Uani 1 1 d . . . . .
C3 C 0.41435(7) 0.54789(12) 0.65265(8) 0.0383(3) Uani 1 1 d . . . . .
C4 C 0.35525(7) 0.60325(11) 0.63814(8) 0.0366(3) Uani 1 1 d . . . . .
C5 C 0.29460(7) 0.54893(11) 0.62750(7) 0.0350(3) Uani 1 1 d . . . . .
C6 C 0.29556(7) 0.43578(11) 0.63053(7) 0.0352(3) Uani 1 1 d . . . . .
O1A O 0.20954(8) 0.47055(13) 0.26029(7) 0.0855(5) Uani 1 1 d . . . . .
O2A O 0.30219(8) 0.37520(13) 0.47670(8) 0.0818(5) Uani 1 1 d . . . . .
O3A O 0.06076(8) 0.52140(13) 0.35232(12) 0.0905(5) Uani 1 1 d . . . . .
N1A N 0.20644(8) 0.45579(12) 0.32078(8) 0.0546(4) Uani 1 1 d . . . . .
N2A N 0.25695(7) 0.41920(12) 0.36770(8) 0.0532(4) Uani 1 1 d . . . . .
N3A N 0.25122(8) 0.40772(12) 0.43765(8) 0.0559(4) Uani 1 1 d . . . . .
N4A N 0.20256(9) 0.42822(13) 0.46207(8) 0.0635(4) Uani 1 1 d . . . . .
N5A N 0.09492(10) 0.49135(15) 0.41940(12) 0.0825(6) Uani 1 1 d . . . . .
N6A N 0.09551(10) 0.51330(13) 0.30360(11) 0.0758(5) Uani 1 1 d . . . . .
C1A C 0.15055(9) 0.47849(13) 0.34140(10) 0.0510(4) Uani 1 1 d . . . . .
C2A C 0.15153(9) 0.46456(14) 0.41119(11) 0.0543(5) Uani 1 1 d . . . . .
O1B O 0.36908(12) 0.4760(3) 0.29116(11) 0.0726(7) Uani 0.864(3) 1 d D . P A 1
O2B O 0.44007(11) 0.4886(2) 0.51953(9) 0.0713(6) Uani 0.864(3) 1 d D . P A 1
O3B O 0.41547(15) 0.15919(18) 0.3342(2) 0.0881(8) Uani 0.864(3) 1 d D . P A 1
N1B N 0.39195(13) 0.4294(2) 0.34762(14) 0.0494(6) Uani 0.864(3) 1 d D . P A 1
N2B N 0.4063(4) 0.4860(3) 0.4056(2) 0.0554(15) Uani 0.864(3) 1 d D . P A 1
N3B N 0.43143(14) 0.4275(2) 0.46941(17) 0.0535(6) Uani 0.864(3) 1 d D . P A 1
N4B N 0.44552(9) 0.32679(16) 0.47865(11) 0.0603(6) Uani 0.864(3) 1 d D . P A 1
N5B N 0.43908(14) 0.1701(2) 0.4062(2) 0.0816(9) Uani 0.864(3) 1 d D . P A 1
N6B N 0.39362(10) 0.2518(2) 0.30024(11) 0.0758(7) Uani 0.864(3) 1 d D . P A 1
C1B C 0.40341(12) 0.3197(3) 0.35093(14) 0.0499(6) Uani 0.864(3) 1 d D . P A 1
C2B C 0.43002(12) 0.2727(2) 0.41518(14) 0.0538(7) Uani 0.864(3) 1 d D . P A 1
O1X O 0.4342(12) 0.4419(16) 0.5119(10) 0.107(9) Uiso 0.136(3) 1 d D . P A 2
O2X O 0.3629(9) 0.5133(11) 0.2828(9) 0.056(4) Uiso 0.136(3) 1 d D . P A 2
O3X O 0.4355(12) 0.1486(14) 0.4300(10) 0.101(8) Uiso 0.136(3) 1 d D . P A 2
N1X N 0.4206(13) 0.4130(14) 0.4490(9) 0.084(10) Uiso 0.136(3) 1 d D . P A 2
N2X N 0.400(2) 0.4823(16) 0.3981(10) 0.031(5) Uiso 0.136(3) 1 d D . P A 2
N3X N 0.3840(9) 0.4467(10) 0.3268(8) 0.032(4) Uiso 0.136(3) 1 d D . P A 2
N4X N 0.3861(6) 0.3472(8) 0.3052(6) 0.051(3) Uiso 0.136(3) 1 d D . P A 2
N5X N 0.420(2) 0.1745(16) 0.3602(11) 0.119(17) Uiso 0.136(3) 1 d D . P A 2
N6X N 0.4438(8) 0.2294(13) 0.4736(8) 0.097(6) Uiso 0.136(3) 1 d D . P A 2
C1X C 0.4282(9) 0.3070(10) 0.4317(8) 0.040(4) Uiso 0.136(3) 1 d D . P A 2
C2X C 0.4095(10) 0.2800(12) 0.3623(8) 0.047(6) Uiso 0.136(3) 1 d D . P A 2
O1C O 0.29160(17) 0.2953(2) 0.76318(12) 0.0869(8) Uani 0.866(4) 1 d D . P B 1
O2C O 0.30042(16) 0.3781(2) 0.98016(13) 0.0867(8) Uani 0.866(4) 1 d D . P B 1
O3C O 0.44700(12) 0.1186(2) 0.8659(3) 0.1017(9) Uani 0.866(4) 1 d D . P B 1
N1C N 0.3191(3) 0.2888(5) 0.8273(2) 0.0631(13) Uani 0.866(4) 1 d D . P B 1
N2C N 0.2956(3) 0.3419(4) 0.8712(2) 0.0507(15) Uani 0.866(4) 1 d D . P B 1
N3C N 0.3269(2) 0.3248(3) 0.94388(15) 0.0576(11) Uani 0.866(4) 1 d D . P B 1
N4C N 0.37590(11) 0.26583(17) 0.97332(12) 0.0698(7) Uani 0.866(4) 1 d D . P B 1
N5C N 0.44780(14) 0.1468(3) 0.9328(3) 0.0964(10) Uani 0.866(4) 1 d D . P B 1
N6C N 0.40031(12) 0.16452(18) 0.81485(14) 0.0818(8) Uani 0.866(4) 1 d D . P B 1
C1C C 0.37170(13) 0.22243(19) 0.85186(17) 0.0508(6) Uani 0.866(4) 1 d D . P B 1
C2C C 0.39823(12) 0.2138(2) 0.92313(16) 0.0593(7) Uani 0.866(4) 1 d D . P B 1
O1Y O 0.3181(14) 0.345(2) 0.9918(12) 0.130(12) Uiso 0.134(4) 1 d D . P B 2
O2Y O 0.2773(10) 0.3279(15) 0.7650(9) 0.078(6) Uiso 0.134(4) 1 d D . P B 2
O3Y O 0.4528(9) 0.1364(16) 0.9672(9) 0.085(6) Uiso 0.134(4) 1 d D . P B 2
N1Y N 0.3323(18) 0.313(3) 0.9384(13) 0.099(15) Uiso 0.134(4) 1 d D . P B 2
N2Y N 0.298(2) 0.345(4) 0.8771(12) 0.081(17) Uiso 0.134(4) 1 d D . P B 2
N3Y N 0.3112(12) 0.289(2) 0.8190(10) 0.023(4) Uiso 0.134(4) 1 d D . P B 2
N4Y N 0.3577(7) 0.2283(13) 0.8108(8) 0.077(6) Uiso 0.134(4) 1 d D . P B 2
N5Y N 0.4419(18) 0.132(3) 0.8976(11) 0.15(3) Uiso 0.134(4) 1 d D . P B 2
N6Y N 0.4190(8) 0.2021(14) 0.9928(7) 0.100(6) Uiso 0.134(4) 1 d D . P B 2
C1Y C 0.3814(8) 0.2415(14) 0.9388(8) 0.045(5) Uiso 0.134(4) 1 d D . P B 2
C2Y C 0.3935(9) 0.2040(15) 0.8786(8) 0.052(5) Uiso 0.134(4) 1 d D . P B 2

loop_
_atom_site_aniso_label
_atom_site_aniso_U_11
_atom_site_aniso_U_22
_atom_site_aniso_U_33
_atom_site_aniso_U_23
_atom_site_aniso_U_13
_atom_site_aniso_U_12
O1 0.0518(8) 0.0432(7) 0.0815(9) 0.0083(6) 0.0216(7) 0.0117(5)
O2 0.0369(8) 0.0718(9) 0.0923(10) 0.0098(7) 0.0192(7) 0.0118(6)
O3 0.0533(8) 0.0441(7) 0.0824(9) -0.0073(6) 0.0236(7) -0.0140(6)
O4 0.0702(9) 0.0330(6) 0.1052(11) -0.0022(6) 0.0282(8) 0.0021(6)
O5 0.0355(6) 0.0480(6) 0.0556(7) -0.0028(5) 0.0136(5) 0.0006(5)
O6 0.0482(7) 0.0457(7) 0.0822(9) -0.0009(6) 0.0145(6) -0.0157(6)
N1 0.0471(9) 0.0381(7) 0.0681(9) 0.0041(6) 0.0180(7) 0.0038(6)
N2 0.0422(9) 0.0485(8) 0.0563(9) 0.0073(6) 0.0164(7) 0.0075(6)
N3 0.0451(9) 0.0494(8) 0.0655(10) -0.0053(7) 0.0186(7) -0.0074(6)
N4 0.0514(9) 0.0361(7) 0.0585(9) -0.0043(6) 0.0186(7) -0.0063(6)
N5 0.0407(8) 0.0403(7) 0.0509(8) -0.0021(6) 0.0148(6) 0.0012(6)
N6 0.0376(7) 0.0410(7) 0.0453(7) 0.0002(6) 0.0114(6) -0.0032(6)
C1 0.0430(9) 0.0338(7) 0.0373(8) 0.0028(6) 0.0118(7) 0.0009(6)
C2 0.0354(8) 0.0409(8) 0.0390(8) 0.0036(6) 0.0112(7) 0.0044(6)
C3 0.0362(8) 0.0424(8) 0.0375(8) -0.0023(6) 0.0117(7) -0.0054(6)
C4 0.0423(9) 0.0313(7) 0.0380(8) -0.0020(6) 0.0137(7) -0.0018(6)
C5 0.0371(9) 0.0363(7) 0.0328(8) -0.0003(6) 0.0113(6) 0.0018(6)
C6 0.0340(8) 0.0352(7) 0.0365(8) 0.0001(6) 0.0098(6) -0.0034(6)
O1A 0.1068(13) 0.1030(12) 0.0512(8) 0.0000(8) 0.0285(8) -0.0322(10)
O2A 0.0710(10) 0.0933(11) 0.0694(9) -0.0055(8) -0.0020(8) 0.0099(8)
O3A 0.0615(10) 0.0733(10) 0.1360(16) -0.0058(10) 0.0249(11) 0.0052(8)
N1A 0.0659(11) 0.0503(8) 0.0505(9) -0.0067(7) 0.0204(8) -0.0203(7)
N2A 0.0536(9) 0.0561(9) 0.0531(9) -0.0086(7) 0.0197(8) -0.0103(7)
N3A 0.0581(10) 0.0562(9) 0.0522(9) -0.0086(7) 0.0126(8) -0.0033(7)
N4A 0.0718(12) 0.0709(11) 0.0530(9) -0.0072(8) 0.0256(9) -0.0038(9)
N5A 0.0715(13) 0.0797(13) 0.1070(16) -0.0101(11) 0.0423(12) 0.0003(10)
N6A 0.0698(13) 0.0546(10) 0.0944(14) 0.0022(9) 0.0066(11) -0.0050(9)
C1A 0.0533(11) 0.0361(8) 0.0614(11) -0.0038(7) 0.0114(9) -0.0099(7)
C2A 0.0558(12) 0.0442(9) 0.0687(13) -0.0098(8) 0.0268(10) -0.0086(8)
O1B 0.0640(14) 0.108(2) 0.0454(12) 0.0192(14) 0.0134(9) 0.0038(15)
O2B 0.0777(13) 0.0885(17) 0.0495(10) -0.0199(10) 0.0201(8) -0.0087(12)
O3B 0.0853(17) 0.0727(15) 0.1117(19) -0.0355(15) 0.0356(16) -0.0119(11)
N1B 0.0379(12) 0.0693(15) 0.0434(13) 0.0049(12) 0.0147(11) -0.0005(10)
N2B 0.053(3) 0.0656(19) 0.0486(16) -0.0038(11) 0.0163(16) 0.0000(12)
N3B 0.0447(13) 0.0684(15) 0.0507(15) -0.0053(13) 0.0185(12) -0.0034(10)
N4B 0.0534(12) 0.0701(14) 0.0544(12) 0.0058(9) 0.0086(9) 0.0043(9)
N5B 0.0674(19) 0.0685(17) 0.113(3) -0.0018(19) 0.031(2) 0.0037(13)
N6B 0.0709(14) 0.0844(18) 0.0768(15) -0.0269(12) 0.0277(11) -0.0175(12)
C1B 0.0370(13) 0.0640(19) 0.0515(16) -0.0080(14) 0.0166(11) -0.0077(13)
C2B 0.0420(13) 0.0553(16) 0.0653(18) -0.0085(14) 0.0163(12) -0.0032(11)
O1C 0.127(2) 0.0809(19) 0.0536(13) 0.0016(11) 0.0259(13) -0.0034(17)
O2C 0.126(2) 0.0790(16) 0.0661(13) -0.0158(12) 0.0456(14) 0.0043(16)
O3C 0.0600(14) 0.0782(15) 0.172(3) -0.0270(17) 0.0401(18) -0.0015(10)
N1C 0.073(3) 0.0577(17) 0.059(2) 0.0025(14) 0.0195(17) -0.0161(15)
N2C 0.062(2) 0.0418(15) 0.0501(16) 0.0036(9) 0.0186(11) 0.0009(9)
N3C 0.074(2) 0.0468(14) 0.0530(16) 0.0000(10) 0.0192(12) -0.0064(10)
N4C 0.0819(16) 0.0634(13) 0.0541(13) -0.0013(10) 0.0004(11) -0.0034(11)
N5C 0.0603(18) 0.079(2) 0.135(4) -0.002(3) -0.001(2) -0.0004(13)
N6C 0.0714(17) 0.0677(14) 0.122(2) -0.0255(13) 0.0530(15) -0.0158(12)
C1C 0.0456(15) 0.0444(12) 0.0655(19) -0.0080(13) 0.0204(15) -0.0153(11)
C2C 0.0473(15) 0.0475(14) 0.078(2) -0.0075(13) 0.0080(14) -0.0065(11)

loop_
_atom_type_symbol
_atom_type_description
_atom_type_scat_dispersion_real
_atom_type_scat_dispersion_imag
_atom_type_scat_source
C C 0.0033 0.0016 'International Tables Vol C Tables 4.2.6.8 and 6.1.1.4'
N N 0.0061 0.0033 'International Tables Vol C Tables 4.2.6.8 and 6.1.1.4'
O O 0.0106 0.0060 'International Tables Vol C Tables 4.2.6.8 and 6.1.1.4'

loop_
_geom_angle_atom_site_label_1
_geom_angle_atom_site_label_2
_geom_angle_atom_site_label_3
_geom_angle
_geom_angle_site_symmetry_1
_geom_angle_site_symmetry_3
_geom_angle_publ_flag
N1 O1 N2 108.39(11) . . ?
N3 O3 N4 108.25(11) . . ?
N5 O5 N6 107.66(12) . . ?
C1 N1 O1 106.05(13) . . ?
O2 N2 C2 135.75(15) . . ?
O2 N2 O1 118.75(13) . . ?
C2 N2 O1 105.49(14) . . ?
C3 N3 O3 105.62(14) . . ?
O4 N4 C4 135.37(16) . . ?
O4 N4 O3 118.78(13) . . ?
C4 N4 O3 105.85(12) . . ?
C5 N5 O5 106.55(13) . . ?
O6 N6 C6 135.63(14) . . ?
O6 N6 O5 118.18(13) . . ?
C6 N6 O5 106.18(12) . . ?
N1 C1 C2 112.06(14) . . ?
N1 C1 C6 130.06(14) . . ?
C2 C1 C6 117.87(14) . . ?
N2 C2 C1 108.01(15) . . ?
N2 C2 C3 129.62(15) . . ?
C1 C2 C3 122.32(14) . . ?
N3 C3 C4 113.02(15) . . ?
N3 C3 C2 129.54(15) . . ?
C4 C3 C2 117.40(13) . . ?
N4 C4 C3 107.25(14) . . ?
N4 C4 C5 130.05(14) . . ?
C3 C4 C5 122.70(14) . . ?
N5 C5 C6 112.29(13) . . ?
N5 C5 C4 130.32(14) . . ?
C6 C5 C4 117.40(13) . . ?
N6 C6 C5 107.33(13) . . ?
N6 C6 C1 130.40(14) . . ?
C5 C6 C1 122.26(13) . . ?
N6A O3A N5A 113.40(17) . . ?
O1A N1A N2A 119.30(17) . . ?
O1A N1A C1A 121.65(18) . . ?
N2A N1A C1A 119.05(16) . . ?
N1A N2A N3A 116.69(15) . . ?
O2A N3A N4A 120.83(17) . . ?
O2A N3A N2A 110.24(16) . . ?
N4A N3A N2A 128.92(16) . . ?
N3A N4A C2A 111.88(17) . . ?
C2A N5A O3A 103.22(19) . . ?
C1A N6A O3A 102.14(19) . . ?
N6A C1A C2A 112.59(19) . . ?
N6A C1A N1A 129.0(2) . . ?
C2A C1A N1A 118.42(17) . . ?
N5A C2A N4A 126.3(2) . . ?
N5A C2A C1A 108.7(2) . . ?
N4A C2A C1A 125.02(18) . . ?
N6B O3B N5B 114.2(2) . . ?
O1B N1B N2B 118.6(3) . . ?
O1B N1B C1B 121.9(3) . . ?
N2B N1B C1B 119.4(3) . . ?
N1B N2B N3B 116.2(3) . . ?
O2B N3B N4B 120.7(3) . . ?
O2B N3B N2B 109.6(3) . . ?
N4B N3B N2B 129.7(3) . . ?
N3B N4B C2B 110.7(2) . . ?
C2B N5B O3B 101.9(3) . . ?
C1B N6B O3B 102.2(3) . . ?
N6B C1B C2B 112.4(3) . . ?
N6B C1B N1B 128.4(3) . . ?
C2B C1B N1B 119.2(2) . . ?
N5B C2B C1B 109.3(3) . . ?
N5B C2B N4B 126.0(3) . . ?
C1B C2B N4B 124.8(3) . . ?
N6X O3X N5X 115.9(16) . . ?
O1X N1X N2X 121.1(18) . . ?
O1X N1X C1X 120.5(17) . . ?
N2X N1X C1X 118.4(15) . . ?
N1X N2X N3X 119.8(16) . . ?
O2X N3X N4X 117.1(14) . . ?
O2X N3X N2X 116.4(14) . . ?
N4X N3X N2X 126.3(13) . . ?
N3X N4X C2X 110.0(12) . . ?
C2X N5X O3X 101.5(16) . . ?
C1X N6X O3X 101.1(13) . . ?
N6X C1X C2X 115.3(12) . . ?
N6X C1X N1X 126.7(15) . . ?
C2X C1X N1X 117.5(13) . . ?
N5X C2X C1X 105.4(13) . . ?
N5X C2X N4X 126.7(16) . . ?
C1X C2X N4X 127.9(13) . . ?
N6C O3C N5C 115.4(2) . . ?
O1C N1C N2C 118.6(4) . . ?
O1C N1C C1C 121.3(4) . . ?
N2C N1C C1C 120.0(4) . . ?
N1C N2C N3C 115.5(3) . . ?
O2C N3C N4C 119.9(3) . . ?
O2C N3C N2C 109.6(3) . . ?
N4C N3C N2C 130.4(3) . . ?
N3C N4C C2C 110.3(3) . . ?
C2C N5C O3C 102.6(4) . . ?
C1C N6C O3C 100.9(3) . . ?
N6C C1C C2C 113.6(3) . . ?
N6C C1C N1C 127.2(4) . . ?
C2C C1C N1C 119.1(3) . . ?
N5C C2C N4C 127.9(4) . . ?
N5C C2C C1C 107.4(4) . . ?
N4C C2C C1C 124.7(2) . . ?
N6Y O3Y N5Y 117.7(16) . . ?
O1Y N1Y N2Y 119(2) . . ?
O1Y N1Y C1Y 124(2) . . ?
N2Y N1Y C1Y 116.6(18) . . ?
N1Y N2Y N3Y 114.4(19) . . ?
O2Y N3Y N4Y 115.2(16) . . ?
O2Y N3Y N2Y 108.0(16) . . ?
N4Y N3Y N2Y 134.6(19) . . ?
N3Y N4Y C2Y 105.0(14) . . ?
O3Y N5Y C2Y 100.1(16) . . ?
C1Y N6Y O3Y 102.9(14) . . ?
N6Y C1Y C2Y 112.0(13) . . ?
N6Y C1Y N1Y 125.5(17) . . ?
C2Y C1Y N1Y 122.5(15) . . ?
N5Y C2Y C1Y 107.3(13) . . ?
N5Y C2Y N4Y 127.2(16) . . ?
C1Y C2Y N4Y 125.2(14) . . ?

loop_
_geom_bond_atom_site_label_1
_geom_bond_atom_site_label_2
_geom_bond_distance
_geom_bond_site_symmetry_2
_geom_bond_publ_flag
O1 N1 1.386(2) . ?
O1 N2 1.466(2) . ?
O2 N2 1.221(2) . ?
O3 N3 1.375(2) . ?
O3 N4 1.482(2) . ?
O4 N4 1.2081(18) . ?
O5 N5 1.3786(18) . ?
O5 N6 1.4707(18) . ?
O6 N6 1.2083(17) . ?
N1 C1 1.304(2) . ?
N2 C2 1.320(2) . ?
N3 C3 1.309(2) . ?
N4 C4 1.314(2) . ?
N5 C5 1.307(2) . ?
N6 C6 1.322(2) . ?
C1 C2 1.415(2) . ?
C1 C6 1.438(2) . ?
C2 C3 1.435(2) . ?
C3 C4 1.414(2) . ?
C4 C5 1.442(2) . ?
C5 C6 1.411(2) . ?
O1A N1A 1.227(2) . ?
O2A N3A 1.235(2) . ?
O3A N6A 1.372(3) . ?
O3A N5A 1.387(3) . ?
N1A N2A 1.314(2) . ?
N1A C1A 1.403(3) . ?
N2A N3A 1.426(2) . ?
N3A N4A 1.294(2) . ?
N4A C2A 1.359(3) . ?
N5A C2A 1.320(3) . ?
N6A C1A 1.301(3) . ?
C1A C2A 1.383(3) . ?
O1B N1B 1.238(3) . ?
O2B N3B 1.223(4) . ?
O3B N6B 1.355(3) . ?
O3B N5B 1.385(5) . ?
N1B N2B 1.310(4) . ?
N1B C1B 1.388(4) . ?
N2B N3B 1.433(5) . ?
N3B N4B 1.292(3) . ?
N4B C2B 1.383(3) . ?
N5B C2B 1.313(4) . ?
N6B C1B 1.284(3) . ?
C1B C2B 1.377(4) . ?
O1X N1X 1.249(17) . ?
O2X N3X 1.200(14) . ?
O3X N6X 1.306(16) . ?
O3X N5X 1.368(17) . ?
N1X N2X 1.311(18) . ?
N1X C1X 1.384(15) . ?
N2X N3X 1.427(18) . ?
N3X N4X 1.316(14) . ?
N4X C2X 1.388(13) . ?
N5X C2X 1.336(17) . ?
N6X C1X 1.259(16) . ?
C1X C2X 1.364(15) . ?
O1C N1C 1.251(4) . ?
O2C N3C 1.224(4) . ?
O3C N6C 1.351(4) . ?
O3C N5C 1.363(8) . ?
N1C N2C 1.297(4) . ?
N1C C1C 1.386(5) . ?
N2C N3C 1.430(4) . ?
N3C N4C 1.295(4) . ?
N4C C2C 1.374(4) . ?
N5C C2C 1.332(4) . ?
N6C C1C 1.295(3) . ?
C1C C2C 1.376(4) . ?
O1Y N1Y 1.237(18) . ?
O2Y N3Y 1.223(18) . ?
O3Y N6Y 1.286(16) . ?
O3Y N5Y 1.332(19) . ?
N1Y N2Y 1.301(19) . ?
N1Y C1Y 1.384(17) . ?
N2Y N3Y 1.431(19) . ?
N3Y N4Y 1.304(17) . ?
N4Y C2Y 1.392(14) . ?
N5Y C2Y 1.350(17) . ?
N6Y C1Y 1.257(16) . ?
C1Y C2Y 1.366(15) . ?

loop_
_geom_torsion_atom_site_label_1
_geom_torsion_atom_site_label_2
_geom_torsion_atom_site_label_3
_geom_torsion_atom_site_label_4
_geom_torsion
_geom_torsion_site_symmetry_1
_geom_torsion_site_symmetry_2
_geom_torsion_site_symmetry_3
_geom_torsion_site_symmetry_4
_geom_torsion_publ_flag
N2 O1 N1 C1 -0.35(16) . . . . ?
N1 O1 N2 O2 179.47(14) . . . . ?
N1 O1 N2 C2 0.22(16) . . . . ?
N4 O3 N3 C3 -0.53(17) . . . . ?
N3 O3 N4 O4 -178.35(14) . . . . ?
N3 O3 N4 C4 0.90(16) . . . . ?
N6 O5 N5 C5 -0.19(15) . . . . ?
N5 O5 N6 O6 -178.84(13) . . . . ?
N5 O5 N6 C6 0.26(15) . . . . ?
O1 N1 C1 C2 0.37(18) . . . . ?
O1 N1 C1 C6 179.44(15) . . . . ?
O2 N2 C2 C1 -179.06(18) . . . . ?
O1 N2 C2 C1 0.00(16) . . . . ?
O2 N2 C2 C3 3.6(3) . . . . ?
O1 N2 C2 C3 -177.33(15) . . . . ?
N1 C1 C2 N2 -0.24(19) . . . . ?
C6 C1 C2 N2 -179.44(13) . . . . ?
N1 C1 C2 C3 177.33(14) . . . . ?
C6 C1 C2 C3 -1.9(2) . . . . ?
O3 N3 C3 C4 -0.01(18) . . . . ?
O3 N3 C3 C2 177.63(15) . . . . ?
N2 C2 C3 N3 -0.8(3) . . . . ?
C1 C2 C3 N3 -177.79(16) . . . . ?
N2 C2 C3 C4 176.76(15) . . . . ?
C1 C2 C3 C4 -0.2(2) . . . . ?
O4 N4 C4 C3 178.19(18) . . . . ?
O3 N4 C4 C3 -0.86(16) . . . . ?
O4 N4 C4 C5 -1.0(3) . . . . ?
O3 N4 C4 C5 179.95(14) . . . . ?
N3 C3 C4 N4 0.60(18) . . . . ?
C2 C3 C4 N4 -177.35(13) . . . . ?
N3 C3 C4 C5 179.86(14) . . . . ?
C2 C3 C4 C5 1.9(2) . . . . ?
O5 N5 C5 C6 0.06(16) . . . . ?
O5 N5 C5 C4 179.99(14) . . . . ?
N4 C4 C5 N5 -2.2(3) . . . . ?
C3 C4 C5 N5 178.71(15) . . . . ?
N4 C4 C5 C6 177.72(15) . . . . ?
C3 C4 C5 C6 -1.4(2) . . . . ?
O6 N6 C6 C5 178.65(17) . . . . ?
O5 N6 C6 C5 -0.22(15) . . . . ?
O6 N6 C6 C1 -0.2(3) . . . . ?
O5 N6 C6 C1 -179.02(14) . . . . ?
N5 C5 C6 N6 0.11(17) . . . . ?
C4 C5 C6 N6 -179.83(12) . . . . ?
N5 C5 C6 C1 179.03(13) . . . . ?
C4 C5 C6 C1 -0.9(2) . . . . ?
N1 C1 C6 N6 2.1(3) . . . . ?
C2 C1 C6 N6 -178.89(15) . . . . ?
N1 C1 C6 C5 -176.57(16) . . . . ?
C2 C1 C6 C5 2.5(2) . . . . ?
O1A N1A N2A N3A 177.60(14) . . . . ?
C1A N1A N2A N3A -1.5(2) . . . . ?
N1A N2A N3A O2A -178.45(15) . . . . ?
N1A N2A N3A N4A 0.2(2) . . . . ?
O2A N3A N4A C2A 179.05(16) . . . . ?
N2A N3A N4A C2A 0.5(3) . . . . ?
N6A O3A N5A C2A 0.0(2) . . . . ?
N5A O3A N6A C1A 0.0(2) . . . . ?
O3A N6A C1A C2A 0.04(19) . . . . ?
O3A N6A C1A N1A -179.15(17) . . . . ?
O1A N1A C1A N6A 2.1(3) . . . . ?
N2A N1A C1A N6A -178.82(17) . . . . ?
O1A N1A C1A C2A -177.04(15) . . . . ?
N2A N1A C1A C2A 2.0(2) . . . . ?
O3A N5A C2A N4A -179.41(17) . . . . ?
O3A N5A C2A C1A 0.0(2) . . . . ?
N3A N4A C2A N5A 179.39(18) . . . . ?
N3A N4A C2A C1A 0.1(3) . . . . ?
N6A C1A C2A N5A 0.0(2) . . . . ?
N1A C1A C2A N5A 179.26(15) . . . . ?
N6A C1A C2A N4A 179.38(17) . . . . ?
N1A C1A C2A N4A -1.3(3) . . . . ?
O1B N1B N2B N3B 178.9(4) . . . . ?
C1B N1B N2B N3B -1.9(9) . . . . ?
N1B N2B N3B O2B -177.0(5) . . . . ?
N1B N2B N3B N4B 4.1(10) . . . . ?
O2B N3B N4B C2B 178.2(2) . . . . ?
N2B N3B N4B C2B -3.0(6) . . . . ?
N6B O3B N5B C2B 0.8(3) . . . . ?
N5B O3B N6B C1B -0.2(3) . . . . ?
O3B N6B C1B C2B -0.5(3) . . . . ?
O3B N6B C1B N1B 178.0(3) . . . . ?
O1B N1B C1B N6B 0.5(4) . . . . ?
N2B N1B C1B N6B -178.8(5) . . . . ?
O1B N1B C1B C2B 178.8(3) . . . . ?
N2B N1B C1B C2B -0.4(6) . . . . ?
O3B N5B C2B C1B -1.1(3) . . . . ?
O3B N5B C2B N4B 180.0(2) . . . . ?
N6B C1B C2B N5B 1.1(3) . . . . ?
N1B C1B C2B N5B -177.5(3) . . . . ?
N6B C1B C2B N4B -180.0(2) . . . . ?
N1B C1B C2B N4B 1.4(4) . . . . ?
N3B N4B C2B N5B 179.0(3) . . . . ?
N3B N4B C2B C1B 0.2(3) . . . . ?
O1X N1X N2X N3X -179(3) . . . . ?
C1X N1X N2X N3X 2(5) . . . . ?
N1X N2X N3X O2X 177(3) . . . . ?
N1X N2X N3X N4X 2(6) . . . . ?
O2X N3X N4X C2X -178(2) . . . . ?
N2X N3X N4X C2X -3(3) . . . . ?
N6X O3X N5X C2X -9(4) . . . . ?
N5X O3X N6X C1X 6(3) . . . . ?
O3X N6X C1X C2X 0(2) . . . . ?
O3X N6X C1X N1X 172(2) . . . . ?
O1X N1X C1X N6X 5(4) . . . . ?
N2X N1X C1X N6X -176(3) . . . . ?
O1X N1X C1X C2X 177(3) . . . . ?
N2X N1X C1X C2X -4(4) . . . . ?
O3X N5X C2X C1X 8(4) . . . . ?
O3X N5X C2X N4X -173(2) . . . . ?
N6X C1X C2X N5X -6(3) . . . . ?
N1X C1X C2X N5X -178(3) . . . . ?
N6X C1X C2X N4X 175.7(19) . . . . ?
N1X C1X C2X N4X 3(3) . . . . ?
N3X N4X C2X N5X -178(3) . . . . ?
N3X N4X C2X C1X 0(3) . . . . ?
O1C N1C N2C N3C 175.8(6) . . . . ?
C1C N1C N2C N3C -1.0(9) . . . . ?
N1C N2C N3C O2C -179.5(5) . . . . ?
N1C N2C N3C N4C 1.3(10) . . . . ?
O2C N3C N4C C2C -179.6(4) . . . . ?
N2C N3C N4C C2C -0.5(7) . . . . ?
N6C O3C N5C C2C 0.6(3) . . . . ?
N5C O3C N6C C1C -0.1(3) . . . . ?
O3C N6C C1C C2C -0.4(3) . . . . ?
O3C N6C C1C N1C 179.9(4) . . . . ?
O1C N1C C1C N6C 3.1(8) . . . . ?
N2C N1C C1C N6C 179.9(5) . . . . ?
O1C N1C C1C C2C -176.6(4) . . . . ?
N2C N1C C1C C2C 0.1(8) . . . . ?
O3C N5C C2C N4C 179.0(2) . . . . ?
O3C N5C C2C C1C -0.8(3) . . . . ?
N3C N4C C2C N5C 179.7(4) . . . . ?
N3C N4C C2C C1C -0.6(4) . . . . ?
N6C C1C C2C N5C 0.8(3) . . . . ?
N1C C1C C2C N5C -179.5(4) . . . . ?
N6C C1C C2C N4C -178.9(2) . . . . ?
N1C C1C C2C N4C 0.8(5) . . . . ?
O1Y N1Y N2Y N3Y -169(4) . . . . ?
C1Y N1Y N2Y N3Y 9(8) . . . . ?
N1Y N2Y N3Y O2Y -179(5) . . . . ?
N1Y N2Y N3Y N4Y -17(8) . . . . ?
O2Y N3Y N4Y C2Y 173(3) . . . . ?
N2Y N3Y N4Y C2Y 13(5) . . . . ?
N6Y O3Y N5Y C2Y -2(5) . . . . ?
N5Y O3Y N6Y C1Y 3(4) . . . . ?
O3Y N6Y C1Y C2Y -3(2) . . . . ?
O3Y N6Y C1Y N1Y 176(3) . . . . ?
O1Y N1Y C1Y N6Y -2(7) . . . . ?
N2Y N1Y C1Y N6Y 180(4) . . . . ?
O1Y N1Y C1Y C2Y 176(4) . . . . ?
N2Y N1Y C1Y C2Y -1(7) . . . . ?
O3Y N5Y C2Y C1Y 0(4) . . . . ?
O3Y N5Y C2Y N4Y -174(2) . . . . ?
N6Y C1Y C2Y N5Y 2(4) . . . . ?
N1Y C1Y C2Y N5Y -177(4) . . . . ?
N6Y C1Y C2Y N4Y 176(2) . . . . ?
N1Y C1Y C2Y N4Y -3(4) . . . . ?
N3Y N4Y C2Y N5Y 171(4) . . . . ?
N3Y N4Y C2Y C1Y -2(3) . . . . ?
